data_4073685
loop_
_publ_author_name
'Hurni, Krysten L.'
'Rupar, Paul A.'
'Payne, Nicholas C.'
'Baines, Kim M.'

_publ_section_title
;
 On the Synthesis, Structure, and Reactivity of Tetramesityldigermene
;
_journal_issue 23
_journal_name_full Organometallics
_journal_page_first 5569
_journal_paper_doi 10.1021/om7005358
_journal_volume 26
_journal_year 2007
_chemical_formula_moiety 'C41 H54 Ge2 O2'
_chemical_formula_sum 'C41 H54 Ge2 O2'
_chemical_formula_weight 724.02
_chemical_melting_point 463
_space_group_IT_number 14
_symmetry_cell_setting monoclinic
_symmetry_Int_Tables_number 14
_symmetry_space_group_name_Hall '-P 2ybc'
_symmetry_space_group_name_H-M 'P 1 21/c 1'
_atom_sites_solution_hydrogens geom
_atom_sites_solution_primary direct
_atom_sites_solution_secondary difmap
_audit_creation_method SHELXL-97
_cell_angle_alpha 90.00
_cell_angle_beta 94.320(13)
_cell_angle_gamma 90.00
_cell_formula_units_Z 4
_cell_length_a 12.8332(4)
_cell_length_b 14.0900(3)
_cell_length_c 20.2794(6)
_cell_measurement_temperature 150(2)
_cell_volume 3656.50(19)
_computing_cell_refinement 'DENZO-SMN (Otwinowski & Minor, 1997)'
_computing_data_collection 'COLLECT (Nonius, 1997-2001)'
_computing_data_reduction DENZO-SMN
_computing_molecular_graphics 'SHELXTL/PC (Sheldrick, 2001)'
_computing_publication_material SHELXTL/PC
_computing_structure_refinement 'SHELXL-97 (Sheldrick, 1997)'
_computing_structure_solution 'SHELXS-97 (Sheldrick, 1997)'
_diffrn_ambient_temperature 150(2)
_diffrn_measured_fraction_theta_full 0.990
_diffrn_measured_fraction_theta_max 0.990
_diffrn_measurement_device_type 'Nonius Kappa-CCD'
_diffrn_measurement_method '\f scans, and \w scans with \k offsets'
_diffrn_radiation_monochromator graphite
_diffrn_radiation_probe x-ray
_diffrn_radiation_type MoK\a
_diffrn_radiation_wavelength 0.71073
_diffrn_reflns_av_R_equivalents 0.076
_diffrn_reflns_av_sigmaI/netI 0.063
_diffrn_reflns_limit_h_max 16
_diffrn_reflns_limit_h_min -16
_diffrn_reflns_limit_k_max 17
_diffrn_reflns_limit_k_min -18
_diffrn_reflns_limit_l_max 26
_diffrn_reflns_limit_l_min -26
_diffrn_reflns_number 15532
_diffrn_reflns_theta_full 27.50
_diffrn_reflns_theta_max 27.48
_diffrn_reflns_theta_min 2.04
_diffrn_source 'fine-focus sealed tube'
_exptl_absorpt_coefficient_mu 1.677
_exptl_absorpt_correction_T_max 0.8845
_exptl_absorpt_correction_T_min 0.5030
_exptl_absorpt_correction_type multi-scan
_exptl_absorpt_process_details 'DENZO-SMN (Otwinowski & Minor, 1997)'
_exptl_crystal_colour Colourless
_exptl_crystal_density_diffrn 1.315
_exptl_crystal_density_method 'not measured'
_exptl_crystal_description Block
_exptl_crystal_F_000 1520
_exptl_crystal_recrystallization_method 'slow evaporation from C6H6'
_exptl_crystal_size_max 0.47
_exptl_crystal_size_mid 0.23
_exptl_crystal_size_min 0.08
_refine_diff_density_max 0.896
_refine_diff_density_min -0.920
_refine_diff_density_rms 0.103
_refine_ls_extinction_method none
_refine_ls_goodness_of_fit_ref 1.043
_refine_ls_hydrogen_treatment mixed
_refine_ls_matrix_type full
_refine_ls_number_parameters 414
_refine_ls_number_reflns 8310
_refine_ls_number_restraints 18
_refine_ls_restrained_S_all 1.059
_refine_ls_R_factor_all 0.0944
_refine_ls_R_factor_gt 0.0522
_refine_ls_shift/su_max 0.001
_refine_ls_shift/su_mean 0.000
_refine_ls_structure_factor_coef Fsqd
_refine_ls_weighting_details 'calc w=1/[\s^2^(Fo^2^)+(0.0719P)^2^+1.2471P] where P=(Fo^2^+2Fc^2^)/3'
_refine_ls_weighting_scheme calc
_refine_ls_wR_factor_gt 0.1243
_refine_ls_wR_factor_ref 0.1414
_reflns_number_gt 5465
_reflns_number_total 8310
_reflns_threshold_expression >2sigma(I)
_cod_data_source_file om7005358-file003.cif
_cod_data_source_block Compound8a
_cod_original_cell_volume 3656.50(18)
_cod_original_sg_symbol_H-M 'P 21/c'
_cod_database_code 4073685

loop_
_symmetry_equiv_pos_as_xyz
'x, y, z'
'-x, y+1/2, -z+1/2'
'-x, -y, -z'
'x, -y-1/2, z-1/2'

loop_
_atom_site_label
_atom_site_type_symbol
_atom_site_fract_x
_atom_site_fract_y
_atom_site_fract_z
_atom_site_U_iso_or_equiv
_atom_site_adp_type
_atom_site_occupancy
_atom_site_symmetry_multiplicity
_atom_site_calc_flag
_atom_site_refinement_flags
_atom_site_disorder_assembly
_atom_site_disorder_group
C5 C 0.1454(7) 0.1742(9) 0.3676(6) 0.0774(15) Uiso 0.50 1 d PD A 1
H5A H 0.1645 0.1243 0.4000 0.116 Uiso 0.50 1 calc PR A 1
H5B H 0.0982 0.1479 0.3320 0.116 Uiso 0.50 1 calc PR A 1
H5C H 0.1103 0.2260 0.3893 0.116 Uiso 0.50 1 calc PR A 1
C6 C 0.3069(9) 0.2635(8) 0.3954(5) 0.0774(15) Uiso 0.50 1 d PD A 1
H6A H 0.3277 0.2186 0.4309 0.116 Uiso 0.50 1 calc PR A 1
H6B H 0.2649 0.3145 0.4129 0.116 Uiso 0.50 1 calc PR A 1
H6C H 0.3695 0.2907 0.3778 0.116 Uiso 0.50 1 calc PR A 1
C7 C 0.3131(9) 0.1363(8) 0.3164(6) 0.0774(15) Uiso 0.50 1 d PD A 1
H7A H 0.3262 0.0887 0.3513 0.116 Uiso 0.50 1 calc PR A 1
H7B H 0.3794 0.1654 0.3063 0.116 Uiso 0.50 1 calc PR A 1
H7C H 0.2805 0.1058 0.2766 0.116 Uiso 0.50 1 calc PR A 1
C8 C 0.1761(9) 0.2162(9) 0.3974(5) 0.0774(15) Uiso 0.50 1 d PD A 2
H8A H 0.1959 0.1648 0.4284 0.116 Uiso 0.50 1 calc PR A 2
H8B H 0.1022 0.2097 0.3820 0.116 Uiso 0.50 1 calc PR A 2
H8C H 0.1872 0.2774 0.4197 0.116 Uiso 0.50 1 calc PR A 2
C9 C 0.3552(6) 0.1851(9) 0.3511(7) 0.0774(15) Uiso 0.50 1 d PD A 2
H9A H 0.3631 0.1347 0.3844 0.116 Uiso 0.50 1 calc PR A 2
H9B H 0.3953 0.2409 0.3668 0.116 Uiso 0.50 1 calc PR A 2
H9C H 0.3813 0.1627 0.3096 0.116 Uiso 0.50 1 calc PR A 2
C10 C 0.1981(10) 0.1203(7) 0.3032(6) 0.0774(15) Uiso 0.50 1 d PD A 2
H10A H 0.2109 0.0650 0.3319 0.116 Uiso 0.50 1 calc PR A 2
H10B H 0.2332 0.1114 0.2623 0.116 Uiso 0.50 1 calc PR A 2
H10C H 0.1228 0.1275 0.2924 0.116 Uiso 0.50 1 calc PR A 2
Ge1 Ge 0.27361(3) 0.41291(3) 0.19340(2) 0.02247(12) Uani 1 1 d . . .
Ge2 Ge 0.21504(3) 0.54991(3) 0.25816(2) 0.02561(13) Uani 1 1 d . . .
O1 O 0.29502(19) 0.31701(19) 0.25622(13) 0.0294(6) Uani 1 1 d . . .
C2 C 0.2156(3) 0.2894(3) 0.2891(2) 0.0328(10) Uani 1 1 d . A .
O3 O 0.1300(2) 0.3254(2) 0.28130(16) 0.0436(8) Uani 1 1 d . . .
C4 C 0.2417(3) 0.2111(3) 0.3395(2) 0.0453(12) Uani 1 1 d D . .
C11 C 0.1683(3) 0.3577(3) 0.12794(18) 0.0228(8) Uani 1 1 d . . .
C12 C 0.1818(3) 0.2632(3) 0.10740(19) 0.0277(9) Uani 1 1 d . . .
C13 C 0.1061(3) 0.2227(3) 0.0626(2) 0.0321(9) Uani 1 1 d . . .
H13 H 0.1150 0.1586 0.0495 0.039 Uiso 1 1 calc R . .
C14 C 0.0196(3) 0.2715(3) 0.0368(2) 0.0316(9) Uani 1 1 d . . .
C15 C 0.0097(3) 0.3655(3) 0.05571(19) 0.0311(9) Uani 1 1 d . . .
H15 H -0.0482 0.4012 0.0373 0.037 Uiso 1 1 calc R . .
C16 C 0.0813(3) 0.4092(3) 0.10053(19) 0.0263(8) Uani 1 1 d . . .
C17 C 0.2758(3) 0.2038(3) 0.1284(2) 0.0374(10) Uani 1 1 d . . .
H17A H 0.2666 0.1755 0.1717 0.056 Uiso 1 1 calc R . .
H17B H 0.3384 0.2438 0.1313 0.056 Uiso 1 1 calc R . .
H17C H 0.2835 0.1533 0.0959 0.056 Uiso 1 1 calc R . .
C18 C -0.0611(3) 0.2262(3) -0.0108(2) 0.0482(12) Uani 1 1 d . . .
H18A H -0.0297 0.1725 -0.0328 0.072 Uiso 1 1 calc R . .
H18B H -0.0865 0.2730 -0.0440 0.072 Uiso 1 1 calc R . .
H18C H -0.1197 0.2037 0.0133 0.072 Uiso 1 1 calc R . .
C19 C 0.0632(3) 0.5119(3) 0.1168(2) 0.0383(10) Uani 1 1 d . . .
H19A H 0.0092 0.5382 0.0852 0.057 Uiso 1 1 calc R . .
H19B H 0.1283 0.5475 0.1141 0.057 Uiso 1 1 calc R . .
H19C H 0.0403 0.5168 0.1617 0.057 Uiso 1 1 calc R . .
C21 C 0.4156(3) 0.4106(2) 0.16102(18) 0.0231(8) Uani 1 1 d . . .
C22 C 0.5040(3) 0.4001(2) 0.20546(19) 0.0244(8) Uani 1 1 d . . .
C23 C 0.6013(3) 0.3860(3) 0.1807(2) 0.0309(9) Uani 1 1 d . . .
H23 H 0.6607 0.3788 0.2111 0.037 Uiso 1 1 calc R . .
C24 C 0.6150(3) 0.3820(3) 0.1141(2) 0.0330(10) Uani 1 1 d . . .
C25 C 0.5280(3) 0.3969(3) 0.0705(2) 0.0303(9) Uani 1 1 d . . .
H25 H 0.5363 0.3968 0.0243 0.036 Uiso 1 1 calc R . .
C26 C 0.4287(3) 0.4122(3) 0.09227(19) 0.0249(8) Uani 1 1 d . . .
C27 C 0.5022(3) 0.4006(3) 0.2794(2) 0.0335(10) Uani 1 1 d . . .
H27A H 0.4407 0.4355 0.2919 0.050 Uiso 1 1 calc R . .
H27B H 0.5656 0.4314 0.2991 0.050 Uiso 1 1 calc R . .
H27C H 0.4993 0.3351 0.2956 0.050 Uiso 1 1 calc R . .
C28 C 0.7208(3) 0.3616(4) 0.0900(2) 0.0514(13) Uani 1 1 d . . .
H28A H 0.7753 0.3796 0.1242 0.077 Uiso 1 1 calc R . .
H28B H 0.7295 0.3981 0.0497 0.077 Uiso 1 1 calc R . .
H28C H 0.7265 0.2937 0.0805 0.077 Uiso 1 1 calc R . .
C29 C 0.3415(3) 0.4269(3) 0.03933(19) 0.0317(9) Uani 1 1 d . . .
H29A H 0.3704 0.4509 -0.0008 0.048 Uiso 1 1 calc R . .
H29B H 0.2915 0.4730 0.0547 0.048 Uiso 1 1 calc R . .
H29C H 0.3059 0.3664 0.0297 0.048 Uiso 1 1 calc R . .
C31 C 0.2927(3) 0.5636(3) 0.3451(2) 0.0285(9) Uani 1 1 d . . .
C32 C 0.2494(3) 0.5374(3) 0.4042(2) 0.0317(9) Uani 1 1 d . . .
C33 C 0.3055(4) 0.5558(3) 0.4643(2) 0.0405(11) Uani 1 1 d . . .
H33 H 0.2770 0.5367 0.5040 0.049 Uiso 1 1 calc R . .
C34 C 0.4016(3) 0.6011(3) 0.4680(2) 0.0410(11) Uani 1 1 d . . .
C35 C 0.4433(3) 0.6264(3) 0.4100(2) 0.0380(10) Uani 1 1 d . . .
H35 H 0.5094 0.6570 0.4119 0.046 Uiso 1 1 calc R . .
C36 C 0.3915(3) 0.6085(3) 0.3487(2) 0.0289(9) Uani 1 1 d . . .
C37 C 0.1423(3) 0.4919(3) 0.4063(2) 0.0439(11) Uani 1 1 d . . .
H37A H 0.1350 0.4658 0.4504 0.066 Uiso 1 1 calc R . .
H37B H 0.1349 0.4408 0.3735 0.066 Uiso 1 1 calc R . .
H37C H 0.0881 0.5398 0.3962 0.066 Uiso 1 1 calc R . .
C38 C 0.4617(4) 0.6215(4) 0.5339(2) 0.0591(15) Uani 1 1 d . . .
H38A H 0.5352 0.6038 0.5314 0.089 Uiso 1 1 calc R . .
H38B H 0.4317 0.5846 0.5688 0.089 Uiso 1 1 calc R . .
H38C H 0.4570 0.6894 0.5440 0.089 Uiso 1 1 calc R . .
C39 C 0.4422(3) 0.6383(3) 0.2875(2) 0.0347(10) Uani 1 1 d . . .
H39A H 0.4100 0.6972 0.2703 0.052 Uiso 1 1 calc R . .
H39B H 0.4327 0.5884 0.2540 0.052 Uiso 1 1 calc R . .
H39C H 0.5170 0.6487 0.2984 0.052 Uiso 1 1 calc R . .
C41 C 0.2011(3) 0.6783(3) 0.2186(2) 0.0276(9) Uani 1 1 d . . .
C42 C 0.2531(3) 0.7118(3) 0.1655(2) 0.0272(9) Uani 1 1 d . . .
C43 C 0.2370(3) 0.8053(3) 0.1431(2) 0.0315(9) Uani 1 1 d . . .
H43 H 0.2737 0.8273 0.1070 0.038 Uiso 1 1 calc R . .
C44 C 0.1692(3) 0.8665(3) 0.1721(2) 0.0348(10) Uani 1 1 d . . .
C45 C 0.1177(3) 0.8325(3) 0.2250(2) 0.0319(9) Uani 1 1 d . . .
H45 H 0.0714 0.8734 0.2460 0.038 Uiso 1 1 calc R . .
C46 C 0.1319(3) 0.7400(3) 0.2483(2) 0.0290(9) Uani 1 1 d . . .
C47 C 0.3280(3) 0.6524(3) 0.1281(2) 0.0359(10) Uani 1 1 d . . .
H47A H 0.3285 0.5871 0.1447 0.054 Uiso 1 1 calc R . .
H47B H 0.3985 0.6792 0.1346 0.054 Uiso 1 1 calc R . .
H47C H 0.3054 0.6527 0.0809 0.054 Uiso 1 1 calc R . .
C48 C 0.1528(4) 0.9653(3) 0.1462(3) 0.0474(12) Uani 1 1 d . . .
H48A H 0.2204 0.9972 0.1449 0.071 Uiso 1 1 calc R . .
H48B H 0.1090 1.0006 0.1752 0.071 Uiso 1 1 calc R . .
H48C H 0.1181 0.9628 0.1015 0.071 Uiso 1 1 calc R . .
C49 C 0.0716(3) 0.7116(3) 0.3063(2) 0.0369(10) Uani 1 1 d . . .
H49A H 0.0351 0.7671 0.3224 0.055 Uiso 1 1 calc R . .
H49B H 0.1201 0.6869 0.3419 0.055 Uiso 1 1 calc R . .
H49C H 0.0206 0.6624 0.2924 0.055 Uiso 1 1 calc R . .
H H 0.105(2) 0.518(2) 0.2684(15) 0.007(8) Uiso 1 1 d . . .

loop_
_atom_site_aniso_label
_atom_site_aniso_U_11
_atom_site_aniso_U_22
_atom_site_aniso_U_33
_atom_site_aniso_U_23
_atom_site_aniso_U_13
_atom_site_aniso_U_12
Ge1 0.0188(2) 0.0256(2) 0.0230(2) 0.00070(16) 0.00113(16) -0.00100(15)
Ge2 0.0231(2) 0.0282(2) 0.0259(2) -0.00188(17) 0.00430(17) -0.00199(16)
O1 0.0231(14) 0.0387(16) 0.0268(15) 0.0044(12) 0.0039(12) -0.0021(11)
C2 0.024(2) 0.037(2) 0.037(3) 0.0014(18) 0.0007(18) -0.0054(17)
O3 0.0274(17) 0.053(2) 0.051(2) 0.0102(16) 0.0059(14) 0.0013(14)
C4 0.043(3) 0.058(3) 0.037(3) 0.021(2) 0.008(2) 0.000(2)
C11 0.0185(18) 0.032(2) 0.0178(19) 0.0007(15) 0.0006(15) -0.0037(15)
C12 0.022(2) 0.032(2) 0.029(2) -0.0012(17) 0.0077(17) -0.0009(16)
C13 0.034(2) 0.033(2) 0.030(2) -0.0019(17) 0.0054(18) -0.0061(18)
C14 0.029(2) 0.041(2) 0.025(2) -0.0035(18) 0.0022(17) -0.0078(18)
C15 0.021(2) 0.045(3) 0.027(2) 0.0023(18) 0.0006(17) 0.0007(17)
C16 0.0207(19) 0.036(2) 0.023(2) 0.0006(16) 0.0033(16) 0.0005(16)
C17 0.032(2) 0.031(2) 0.049(3) -0.0017(19) 0.000(2) 0.0047(18)
C18 0.041(3) 0.058(3) 0.044(3) -0.013(2) -0.004(2) -0.012(2)
C19 0.032(2) 0.038(2) 0.044(3) -0.003(2) -0.006(2) 0.0078(19)
C21 0.0243(19) 0.0199(18) 0.025(2) 0.0009(15) 0.0011(16) -0.0011(15)
C22 0.0199(19) 0.023(2) 0.030(2) 0.0005(15) 0.0025(16) 0.0014(15)
C23 0.023(2) 0.032(2) 0.037(3) 0.0051(18) -0.0017(18) -0.0025(16)
C24 0.026(2) 0.032(2) 0.042(3) 0.0065(19) 0.0100(19) 0.0034(17)
C25 0.027(2) 0.033(2) 0.031(2) 0.0005(17) 0.0055(18) -0.0006(17)
C26 0.0232(19) 0.0223(19) 0.029(2) -0.0015(15) 0.0011(16) -0.0035(15)
C27 0.024(2) 0.043(3) 0.033(2) 0.0012(19) 0.0004(18) -0.0009(17)
C28 0.034(3) 0.065(3) 0.058(3) 0.014(3) 0.021(2) 0.014(2)
C29 0.028(2) 0.044(2) 0.024(2) 0.0025(17) 0.0063(17) -0.0043(17)
C31 0.031(2) 0.025(2) 0.029(2) 0.0002(16) 0.0004(18) 0.0026(16)
C32 0.032(2) 0.034(2) 0.029(2) -0.0017(17) 0.0042(18) 0.0024(17)
C33 0.046(3) 0.046(3) 0.030(3) -0.003(2) 0.009(2) 0.010(2)
C34 0.036(3) 0.052(3) 0.033(3) -0.012(2) -0.007(2) 0.014(2)
C35 0.028(2) 0.042(3) 0.043(3) -0.010(2) -0.001(2) 0.0036(18)
C36 0.026(2) 0.028(2) 0.032(2) -0.0050(17) 0.0018(18) 0.0030(16)
C37 0.047(3) 0.052(3) 0.034(3) 0.003(2) 0.012(2) -0.010(2)
C38 0.051(3) 0.091(4) 0.034(3) -0.019(3) -0.007(2) 0.020(3)
C39 0.025(2) 0.040(2) 0.039(3) 0.0026(19) -0.0009(18) -0.0071(17)
C41 0.023(2) 0.027(2) 0.033(2) -0.0042(17) 0.0028(17) -0.0020(16)
C42 0.023(2) 0.029(2) 0.029(2) -0.0019(16) 0.0016(17) -0.0022(16)
C43 0.030(2) 0.031(2) 0.033(2) 0.0032(17) -0.0010(18) -0.0047(17)
C44 0.027(2) 0.026(2) 0.050(3) -0.0026(19) -0.0073(19) -0.0025(17)
C45 0.021(2) 0.032(2) 0.042(3) -0.0084(18) -0.0023(18) 0.0022(16)
C46 0.025(2) 0.030(2) 0.031(2) -0.0062(17) -0.0021(17) -0.0007(16)
C47 0.039(2) 0.037(2) 0.034(3) 0.0037(18) 0.017(2) -0.0014(19)
C48 0.046(3) 0.033(3) 0.063(3) 0.008(2) 0.000(2) 0.003(2)
C49 0.030(2) 0.038(2) 0.043(3) -0.0053(19) 0.011(2) 0.0043(18)

loop_
_atom_type_symbol
_atom_type_description
_atom_type_scat_dispersion_real
_atom_type_scat_dispersion_imag
_atom_type_scat_source
C C 0.0033 0.0016 'International Tables Vol C Tables 4.2.6.8 and 6.1.1.4'
H H 0.0000 0.0000 'International Tables Vol C Tables 4.2.6.8 and 6.1.1.4'
O O 0.0106 0.0060 'International Tables Vol C Tables 4.2.6.8 and 6.1.1.4'
Ge Ge 0.1547 1.8001 'International Tables Vol C Tables 4.2.6.8 and 6.1.1.4'

loop_
_geom_angle_atom_site_label_1
_geom_angle_atom_site_label_2
_geom_angle_atom_site_label_3
_geom_angle
C4 C5 H5A 109.5
C4 C5 H5B 109.5
H5A C5 H5B 109.5
C4 C5 H5C 109.5
H5A C5 H5C 109.5
H5B C5 H5C 109.5
C4 C6 H6A 109.5
C4 C6 H6B 109.5
H6A C6 H6B 109.5
C4 C6 H6C 109.5
H6A C6 H6C 109.5
H6B C6 H6C 109.5
C4 C7 H7A 109.5
C4 C7 H7B 109.5
H7A C7 H7B 109.5
C4 C7 H7C 109.5
H7A C7 H7C 109.5
H7B C7 H7C 109.5
C4 C8 H8A 109.5
C4 C8 H8B 109.5
H8A C8 H8B 109.5
C4 C8 H8C 109.5
H8A C8 H8C 109.5
H8B C8 H8C 109.5
C4 C9 H9A 109.5
C4 C9 H9B 109.5
H9A C9 H9B 109.5
C4 C9 H9C 109.5
H9A C9 H9C 109.5
H9B C9 H9C 109.5
C4 C10 H10A 109.5
C4 C10 H10B 109.5
H10A C10 H10B 109.5
C4 C10 H10C 109.5
H10A C10 H10C 109.5
H10B C10 H10C 109.5
O1 Ge1 C11 103.38(13)
O1 Ge1 C21 97.05(13)
C11 Ge1 C21 111.67(15)
O1 Ge1 Ge2 103.72(8)
C11 Ge1 Ge2 116.18(11)
C21 Ge1 Ge2 120.67(10)
C31 Ge2 C41 107.33(15)
C31 Ge2 Ge1 113.39(11)
C41 Ge2 Ge1 121.15(11)
C31 Ge2 H 108.8(11)
C41 Ge2 H 105.6(11)
Ge1 Ge2 H 99.5(11)
C2 O1 Ge1 118.7(2)
O3 C2 O1 122.6(4)
O3 C2 C4 122.9(4)
O1 C2 C4 114.5(3)
C5 C4 C7 114.7(7)
C5 C4 C8 35.6(6)
C7 C4 C8 132.3(8)
C5 C4 C9 132.5(8)
C7 C4 C9 42.9(6)
C8 C4 C9 119.0(8)
C5 C4 C2 111.3(6)
C7 C4 C2 114.2(6)
C8 C4 C2 112.6(6)
C9 C4 C2 116.3(6)
C5 C4 C6 107.7(7)
C7 C4 C6 104.8(7)
C8 C4 C6 73.0(7)
C9 C4 C6 62.4(6)
C2 C4 C6 103.0(6)
C5 C4 C10 67.5(7)
C7 C4 C10 58.6(6)
C8 C4 C10 101.9(7)
C9 C4 C10 100.5(7)
C2 C4 C10 103.0(6)
C6 C4 C10 153.4(7)
C12 C11 C16 118.8(3)
C12 C11 Ge1 118.4(3)
C16 C11 Ge1 122.8(3)
C13 C12 C11 118.8(3)
C13 C12 C17 117.3(4)
C11 C12 C17 123.8(3)
C14 C13 C12 122.9(4)
C14 C13 H13 118.6
C12 C13 H13 118.6
C13 C14 C15 117.4(4)
C13 C14 C18 122.0(4)
C15 C14 C18 120.7(4)
C16 C15 C14 122.4(4)
C16 C15 H15 118.8
C14 C15 H15 118.8
C15 C16 C11 119.7(4)
C15 C16 C19 117.7(3)
C11 C16 C19 122.6(3)
C12 C17 H17A 109.5
C12 C17 H17B 109.5
H17A C17 H17B 109.5
C12 C17 H17C 109.5
H17A C17 H17C 109.5
H17B C17 H17C 109.5
C14 C18 H18A 109.5
C14 C18 H18B 109.5
H18A C18 H18B 109.5
C14 C18 H18C 109.5
H18A C18 H18C 109.5
H18B C18 H18C 109.5
C16 C19 H19A 109.5
C16 C19 H19B 109.5
H19A C19 H19B 109.5
C16 C19 H19C 109.5
H19A C19 H19C 109.5
H19B C19 H19C 109.5
C22 C21 C26 118.9(3)
C22 C21 Ge1 120.5(3)
C26 C21 Ge1 120.4(3)
C23 C22 C21 119.1(4)
C23 C22 C27 116.2(3)
C21 C22 C27 124.7(3)
C24 C23 C22 123.0(4)
C24 C23 H23 118.5
C22 C23 H23 118.5
C23 C24 C25 117.6(4)
C23 C24 C28 120.8(4)
C25 C24 C28 121.6(4)
C24 C25 C26 122.0(4)
C24 C25 H25 119.0
C26 C25 H25 119.0
C25 C26 C21 119.2(4)
C25 C26 C29 116.3(3)
C21 C26 C29 124.5(3)
C22 C27 H27A 109.5
C22 C27 H27B 109.5
H27A C27 H27B 109.5
C22 C27 H27C 109.5
H27A C27 H27C 109.5
H27B C27 H27C 109.5
C24 C28 H28A 109.5
C24 C28 H28B 109.5
H28A C28 H28B 109.5
C24 C28 H28C 109.5
H28A C28 H28C 109.5
H28B C28 H28C 109.5
C26 C29 H29A 109.5
C26 C29 H29B 109.5
H29A C29 H29B 109.5
C26 C29 H29C 109.5
H29A C29 H29C 109.5
H29B C29 H29C 109.5
C32 C31 C36 118.9(4)
C32 C31 Ge2 122.1(3)
C36 C31 Ge2 118.7(3)
C33 C32 C31 119.0(4)
C33 C32 C37 117.7(4)
C31 C32 C37 123.3(4)
C34 C33 C32 122.3(4)
C34 C33 H33 118.9
C32 C33 H33 118.9
C35 C34 C33 118.3(4)
C35 C34 C38 120.0(4)
C33 C34 C38 121.8(4)
C34 C35 C36 121.9(4)
C34 C35 H35 119.0
C36 C35 H35 119.0
C35 C36 C31 119.6(4)
C35 C36 C39 118.7(4)
C31 C36 C39 121.7(4)
C32 C37 H37A 109.5
C32 C37 H37B 109.5
H37A C37 H37B 109.5
C32 C37 H37C 109.5
H37A C37 H37C 109.5
H37B C37 H37C 109.5
C34 C38 H38A 109.5
C34 C38 H38B 109.5
H38A C38 H38B 109.5
C34 C38 H38C 109.5
H38A C38 H38C 109.5
H38B C38 H38C 109.5
C36 C39 H39A 109.5
C36 C39 H39B 109.5
H39A C39 H39B 109.5
C36 C39 H39C 109.5
H39A C39 H39C 109.5
H39B C39 H39C 109.5
C42 C41 C46 118.4(4)
C42 C41 Ge2 126.1(3)
C46 C41 Ge2 115.5(3)
C41 C42 C43 120.1(4)
C41 C42 C47 123.9(3)
C43 C42 C47 116.0(4)
C44 C43 C42 121.8(4)
C44 C43 H43 119.1
C42 C43 H43 119.1
C43 C44 C45 117.7(4)
C43 C44 C48 120.4(4)
C45 C44 C48 121.9(4)
C44 C45 C46 121.8(4)
C44 C45 H45 119.1
C46 C45 H45 119.1
C45 C46 C41 120.2(4)
C45 C46 C49 116.8(4)
C41 C46 C49 123.1(4)
C42 C47 H47A 109.5
C42 C47 H47B 109.5
H47A C47 H47B 109.5
C42 C47 H47C 109.5
H47A C47 H47C 109.5
H47B C47 H47C 109.5
C44 C48 H48A 109.5
C44 C48 H48B 109.5
H48A C48 H48B 109.5
C44 C48 H48C 109.5
H48A C48 H48C 109.5
H48B C48 H48C 109.5
C46 C49 H49A 109.5
C46 C49 H49B 109.5
H49A C49 H49B 109.5
C46 C49 H49C 109.5
H49A C49 H49C 109.5
H49B C49 H49C 109.5

loop_
_geom_bond_atom_site_label_1
_geom_bond_atom_site_label_2
_geom_bond_distance
C5 C4 1.493(7)
C5 H5A 0.9800
C5 H5B 0.9800
C5 H5C 0.9800
C6 C4 1.545(7)
C6 H6A 0.9800
C6 H6B 0.9800
C6 H6C 0.9800
C7 C4 1.495(7)
C7 H7A 0.9800
C7 H7B 0.9800
C7 H7C 0.9800
C8 C4 1.497(7)
C8 H8A 0.9800
C8 H8B 0.9800
C8 H8C 0.9800
C9 C4 1.504(7)
C9 H9A 0.9800
C9 H9B 0.9800
C9 H9C 0.9800
C10 C4 1.559(7)
C10 H10A 0.9800
C10 H10B 0.9800
C10 H10C 0.9800
Ge1 O1 1.863(3)
Ge1 C11 1.981(4)
Ge1 C21 1.983(4)
Ge1 Ge2 2.4829(5)
Ge2 C31 1.968(4)
Ge2 C41 1.981(4)
Ge2 H 1.52(3)
O1 C2 1.317(5)
C2 O3 1.210(5)
C2 C4 1.523(6)
C11 C12 1.409(5)
C11 C16 1.410(5)
C12 C13 1.401(5)
C12 C17 1.502(5)
C13 C14 1.376(6)
C13 H13 0.9500
C14 C15 1.387(6)
C14 C18 1.504(5)
C15 C16 1.387(5)
C15 H15 0.9500
C16 C19 1.506(6)
C17 H17A 0.9800
C17 H17B 0.9800
C17 H17C 0.9800
C18 H18A 0.9800
C18 H18B 0.9800
C18 H18C 0.9800
C19 H19A 0.9800
C19 H19B 0.9800
C19 H19C 0.9800
C21 C22 1.402(5)
C21 C26 1.417(5)
C22 C23 1.395(5)
C22 C27 1.502(5)
C23 C24 1.375(6)
C23 H23 0.9500
C24 C25 1.388(5)
C24 C28 1.505(5)
C25 C26 1.397(5)
C25 H25 0.9500
C26 C29 1.506(5)
C27 H27A 0.9800
C27 H27B 0.9800
C27 H27C 0.9800
C28 H28A 0.9800
C28 H28B 0.9800
C28 H28C 0.9800
C29 H29A 0.9800
C29 H29B 0.9800
C29 H29C 0.9800
C31 C32 1.408(5)
C31 C36 1.414(5)
C32 C33 1.392(6)
C32 C37 1.519(6)
C33 C34 1.385(6)
C33 H33 0.9500
C34 C35 1.376(6)
C34 C38 1.519(6)
C35 C36 1.388(6)
C35 H35 0.9500
C36 C39 1.503(6)
C37 H37A 0.9800
C37 H37B 0.9800
C37 H37C 0.9800
C38 H38A 0.9800
C38 H38B 0.9800
C38 H38C 0.9800
C39 H39A 0.9800
C39 H39B 0.9800
C39 H39C 0.9800
C41 C42 1.392(5)
C41 C46 1.410(5)
C42 C43 1.404(5)
C42 C47 1.519(5)
C43 C44 1.387(6)
C43 H43 0.9500
C44 C45 1.388(6)
C44 C48 1.497(6)
C45 C46 1.394(6)
C45 H45 0.9500
C46 C49 1.509(6)
C47 H47A 0.9800
C47 H47B 0.9800
C47 H47C 0.9800
C48 H48A 0.9800
C48 H48B 0.9800
C48 H48C 0.9800
C49 H49A 0.9800
C49 H49B 0.9800
C49 H49C 0.9800
